data_2215175
loop_
_publ_author_name
'Tai-Hsing Tsao'
'Chia-Her Lin'

_publ_section_title
Poly[(\m~3~-benzene-1,3-dicarboxylato-\k^4^<i>O</i>,<i>O</i>':<i>O</i>'':<i>O</i>''')(\m~4~-benzene-1,3-dicarboxylato-\k^5^<i>O</i>,<i>O</i>':<i>O</i>':<i>O</i>'':<i>O</i>''')(\m~2~-1,3-di-4-pyridylpropane-\k^2^<i>N</i>:<i>N</i>')dicobalt(II)]
_journal_coeditor_code HY2073
_journal_issue 9
_journal_name_full 'Acta Crystallographica Section E'
_journal_page_first m2342
_journal_page_last m2342
_journal_paper_doi 10.1107/S1600536807038020
_journal_volume 63
_journal_year 2007
_chemical_formula_iupac '[Co2 (C8 H4 O4)2 (C13 H14 N2)]'
_chemical_formula_moiety 'C29 H22 Co2 N2 O8'
_chemical_formula_sum 'C29 H22 Co2 N2 O8'
_chemical_formula_weight 644.35
_chemical_name_systematic
;
Poly[[(\m~3~-benzene-1,3-dicarboxylato-\k^4^O,O':O'':O''')(\m~4~-
benzene-1,3-dicarboxylato-\k^5^O,O':O':O'':O''')(\m~2~-1,3-di-4-
pyridylpropane-\k^2^N:N')dicobalt(II)]
;
_space_group_IT_number 2
_symmetry_cell_setting triclinic
_symmetry_space_group_name_Hall '-P 1'
_symmetry_space_group_name_H-M 'P -1'
_atom_sites_solution_hydrogens geom
_atom_sites_solution_primary direct
_atom_sites_solution_secondary difmap
_audit_creation_method SHELXL-97
_cell_angle_alpha 81.334(2)
_cell_angle_beta 72.739(2)
_cell_angle_gamma 76.0150(10)
_cell_formula_units_Z 2
_cell_length_a 9.3705(6)
_cell_length_b 9.9598(7)
_cell_length_c 15.0310(10)
_cell_measurement_reflns_used 3042
_cell_measurement_temperature 295(2)
_cell_measurement_theta_max 25.46
_cell_measurement_theta_min 2.38
_cell_volume 1295.20(15)
_computing_cell_refinement 'SAINT (Bruker, 2004)'
_computing_data_collection 'APEX2 (Bruker, 2004)'
_computing_data_reduction SAINT
_computing_molecular_graphics 'SHELXTL (Bruker, 2001)'
_computing_publication_material SHELXTL
_computing_structure_refinement 'SHELXL97 (Sheldrick, 1997)'
_computing_structure_solution 'SHELXS97 (Sheldrick, 1997)'
_diffrn_ambient_temperature 295(2)
_diffrn_measured_fraction_theta_full 0.995
_diffrn_measured_fraction_theta_max 0.995
_diffrn_measurement_device_type 'Bruker Kappa-APEXII CCD area-detector'
_diffrn_measurement_method '\f and \w'
_diffrn_radiation_monochromator graphite
_diffrn_radiation_source 'fine-focus sealed tube'
_diffrn_radiation_type MoK\a
_diffrn_radiation_wavelength 0.71073
_diffrn_reflns_av_R_equivalents 0.0550
_diffrn_reflns_av_sigmaI/netI 0.0839
_diffrn_reflns_limit_h_max 12
_diffrn_reflns_limit_h_min -12
_diffrn_reflns_limit_k_max 13
_diffrn_reflns_limit_k_min -13
_diffrn_reflns_limit_l_max 19
_diffrn_reflns_limit_l_min -20
_diffrn_reflns_number 15494
_diffrn_reflns_theta_full 28.30
_diffrn_reflns_theta_max 28.30
_diffrn_reflns_theta_min 1.42
_exptl_absorpt_coefficient_mu 1.338
_exptl_absorpt_correction_T_max 0.9694
_exptl_absorpt_correction_T_min 0.7933
_exptl_absorpt_correction_type multi-scan
_exptl_absorpt_process_details '(SADABS; Sheldrick, 1996)'
_exptl_crystal_colour purple
_exptl_crystal_density_diffrn 1.652
_exptl_crystal_density_method 'not measured'
_exptl_crystal_description tabular
_exptl_crystal_F_000 656
_exptl_crystal_size_max 0.20
_exptl_crystal_size_mid 0.05
_exptl_crystal_size_min 0.03
_refine_diff_density_max 0.555
_refine_diff_density_min -0.439
_refine_ls_extinction_method none
_refine_ls_goodness_of_fit_ref 0.811
_refine_ls_hydrogen_treatment constr
_refine_ls_matrix_type full
_refine_ls_number_parameters 370
_refine_ls_number_reflns 6411
_refine_ls_number_restraints 0
_refine_ls_restrained_S_all 0.811
_refine_ls_R_factor_all 0.0661
_refine_ls_R_factor_gt 0.0366
_refine_ls_shift/su_max 0.013
_refine_ls_shift/su_mean 0.002
_refine_ls_structure_factor_coef Fsqd
_refine_ls_weighting_details 'calc w=1/[\s^2^(Fo^2^)+(0.0247P)^2^] where P=(Fo^2^+2Fc^2^)/3'
_refine_ls_weighting_scheme calc
_refine_ls_wR_factor_gt 0.0681
_refine_ls_wR_factor_ref 0.0762
_reflns_number_gt 4026
_reflns_number_total 6411
_reflns_threshold_expression I>2\s(I)
_cod_data_source_file hy2073.cif
_cod_data_source_block I
_cod_original_cell_volume 1295.22(15)
_cod_database_code 2215175
_cod_database_fobs_code 2215175

loop_
_symmetry_equiv_pos_as_xyz
'x, y, z'
'-x, -y, -z'

loop_
_atom_site_type_symbol
_atom_site_label
_atom_site_fract_x
_atom_site_fract_y
_atom_site_fract_z
_atom_site_U_iso_or_equiv
_atom_site_adp_type
_atom_site_calc_flag
_atom_site_refinement_flags
_atom_site_occupancy
Co Co1 0.75864(4) 0.08878(3) 0.20151(2) 0.02702(10) Uani d . 1
Co Co2 0.68764(4) -0.12244(3) 0.39787(3) 0.03015(10) Uani d . 1
O O1 0.88439(18) -0.10487(16) 0.17578(12) 0.0341(4) Uani d . 1
O O2 0.7618(2) -0.23941(17) 0.29052(13) 0.0406(5) Uani d . 1
O O3 0.74129(19) -0.69493(17) 0.20116(13) 0.0392(5) Uani d . 1
O O4 0.95949(19) -0.82411(17) 0.13263(14) 0.0430(5) Uani d . 1
O O5 0.46794(18) -0.03594(17) 0.40657(13) 0.0376(5) Uani d . 1
O O6 0.53562(18) 0.09259(18) 0.27191(12) 0.0347(4) Uani d . 1
O O7 -0.0666(2) -0.1274(2) 0.40799(15) 0.0548(6) Uani d . 1
O O8 -0.21808(18) 0.04965(18) 0.35554(14) 0.0407(5) Uani d . 1
N N1 0.6565(2) -0.2897(2) 0.49237(14) 0.0274(5) Uani d . 1
N N2 0.6932(2) -0.8902(2) 1.07549(15) 0.0324(5) Uani d . 1
C C1 0.8557(3) -0.2205(2) 0.21317(19) 0.0280(6) Uani d . 1
C C2 0.9401(3) -0.3475(2) 0.16182(18) 0.0292(6) Uani d . 1
C C3 1.0840(3) -0.3529(3) 0.1012(2) 0.0420(7) Uani d . 1
H H3A 1.1272 -0.2749 0.0877 0.050 Uiso calc R 1
C C4 1.1645(3) -0.4750(3) 0.0602(2) 0.0524(9) Uani d . 1
H H4A 1.2622 -0.4790 0.0202 0.063 Uiso calc R 1
C C5 1.0996(3) -0.5902(3) 0.0787(2) 0.0440(8) Uani d . 1
H H5A 1.1546 -0.6723 0.0522 0.053 Uiso calc R 1
C C6 0.9530(3) -0.5839(2) 0.13643(19) 0.0324(6) Uani d . 1
C C7 0.8744(3) -0.4627(2) 0.17912(18) 0.0312(6) Uani d . 1
H H7A 0.7770 -0.4590 0.2196 0.037 Uiso calc R 1
C C8 0.8807(3) -0.7078(3) 0.15697(19) 0.0324(6) Uani d . 1
C C9 0.4390(3) 0.0523(2) 0.34116(18) 0.0264(6) Uani d . 1
C C10 0.2745(2) 0.1136(2) 0.34641(17) 0.0255(5) Uani d . 1
C C11 0.1654(3) 0.0318(2) 0.37069(17) 0.0286(6) Uani d . 1
H H11A 0.1922 -0.0618 0.3899 0.034 Uiso calc R 1
C C12 0.0172(3) 0.0886(3) 0.36648(18) 0.0292(6) Uani d . 1
C C13 -0.0260(3) 0.2304(3) 0.3471(2) 0.0390(7) Uani d . 1
H H13A -0.1269 0.2700 0.3477 0.047 Uiso calc R 1
C C14 0.0800(3) 0.3136(3) 0.3270(2) 0.0408(7) Uani d . 1
H H14A 0.0497 0.4094 0.3168 0.049 Uiso calc R 1
C C15 0.2300(3) 0.2547(3) 0.32221(18) 0.0323(6) Uani d . 1
H H15A 0.3029 0.3097 0.3026 0.039 Uiso calc R 1
C C16 -0.0932(3) -0.0037(3) 0.37848(19) 0.0353(6) Uani d . 1
C C17 0.7692(3) -0.4039(3) 0.48892(19) 0.0378(7) Uani d . 1
H H17A 0.8648 -0.4000 0.4479 0.045 Uiso calc R 1
C C18 0.7500(3) -0.5251(3) 0.54273(19) 0.0382(7) Uani d . 1
H H18A 0.8312 -0.6013 0.5376 0.046 Uiso calc R 1
C C19 0.6089(3) -0.5346(2) 0.60521(18) 0.0293(6) Uani d . 1
C C20 0.4945(3) -0.4157(3) 0.60964(18) 0.0322(6) Uani d . 1
H H20A 0.3989 -0.4158 0.6516 0.039 Uiso calc R 1
C C21 0.5211(3) -0.2984(2) 0.55279(18) 0.0287(6) Uani d . 1
H H21A 0.4414 -0.2212 0.5563 0.034 Uiso calc R 1
C C22 0.5777(3) -0.6648(3) 0.66473(19) 0.0370(7) Uani d . 1
H H22A 0.6350 -0.7437 0.6293 0.044 Uiso calc R 1
H H22B 0.4700 -0.6649 0.6772 0.044 Uiso calc R 1
C C23 0.6170(3) -0.6850(3) 0.75696(19) 0.0438(7) Uani d . 1
H H23A 0.5701 -0.6020 0.7899 0.053 Uiso calc R 1
H H23B 0.7268 -0.6989 0.7454 0.053 Uiso calc R 1
C C24 0.5616(3) -0.8100(3) 0.81811(19) 0.0406(7) Uani d . 1
H H24A 0.4511 -0.7928 0.8322 0.049 Uiso calc R 1
H H24B 0.6028 -0.8911 0.7828 0.049 Uiso calc R 1
C C25 0.6061(3) -0.8414(3) 0.90826(19) 0.0327(6) Uani d . 1
C C26 0.7264(3) -0.9455(3) 0.92081(19) 0.0361(6) Uani d . 1
H H26A 0.7812 -1.0021 0.8728 0.043 Uiso calc R 1
C C27 0.7672(3) -0.9672(3) 1.00318(19) 0.0342(6) Uani d . 1
H H27A 0.8497 -1.0384 1.0090 0.041 Uiso calc R 1
C C28 0.5746(3) -0.7884(3) 1.06415(19) 0.0418(7) Uani d . 1
H H28A 0.5206 -0.7336 1.1132 0.050 Uiso calc R 1
C C29 0.5304(3) -0.7624(3) 0.9834(2) 0.0439(7) Uani d . 1
H H29A 0.4480 -0.6904 0.9787 0.053 Uiso calc R 1

loop_
_atom_site_aniso_label
_atom_site_aniso_U_11
_atom_site_aniso_U_22
_atom_site_aniso_U_33
_atom_site_aniso_U_12
_atom_site_aniso_U_13
_atom_site_aniso_U_23
Co1 0.02627(19) 0.01979(17) 0.0341(2) -0.00850(14) -0.00425(15) -0.00160(15)
Co2 0.02764(19) 0.02552(19) 0.0367(2) -0.00947(15) -0.00748(16) 0.00301(16)
O1 0.0393(10) 0.0190(9) 0.0402(11) -0.0095(8) -0.0035(9) -0.0001(8)
O2 0.0496(12) 0.0305(10) 0.0379(12) -0.0191(9) 0.0035(9) -0.0045(9)
O3 0.0361(11) 0.0299(10) 0.0491(13) -0.0161(8) 0.0030(9) -0.0106(9)
O4 0.0358(10) 0.0205(9) 0.0683(15) -0.0093(8) -0.0027(10) -0.0084(9)
O5 0.0311(10) 0.0358(10) 0.0451(12) -0.0100(8) -0.0143(9) 0.0119(9)
O6 0.0239(9) 0.0437(11) 0.0354(11) -0.0108(8) -0.0053(8) 0.0006(9)
O7 0.0596(14) 0.0549(14) 0.0656(16) -0.0377(11) -0.0321(12) 0.0200(12)
O8 0.0211(9) 0.0406(11) 0.0657(14) -0.0079(8) -0.0117(9) -0.0187(10)
N1 0.0262(11) 0.0264(11) 0.0293(12) -0.0057(9) -0.0080(9) -0.0008(9)
N2 0.0336(12) 0.0261(11) 0.0349(14) -0.0078(9) -0.0054(10) 0.0001(10)
C1 0.0258(13) 0.0235(13) 0.0367(16) -0.0076(11) -0.0094(12) -0.0029(12)
C2 0.0312(14) 0.0209(12) 0.0346(16) -0.0062(11) -0.0070(12) -0.0019(11)
C3 0.0377(16) 0.0267(14) 0.059(2) -0.0161(12) -0.0017(14) -0.0038(14)
C4 0.0335(16) 0.0307(15) 0.079(2) -0.0131(13) 0.0137(15) -0.0110(16)
C5 0.0349(15) 0.0265(14) 0.062(2) -0.0081(12) 0.0039(14) -0.0104(14)
C6 0.0329(14) 0.0219(13) 0.0411(17) -0.0112(11) -0.0045(12) -0.0011(12)
C7 0.0304(14) 0.0230(13) 0.0371(16) -0.0097(11) -0.0019(12) -0.0010(12)
C8 0.0368(15) 0.0239(13) 0.0361(16) -0.0108(12) -0.0058(13) -0.0028(12)
C9 0.0262(13) 0.0245(13) 0.0347(16) -0.0111(11) -0.0110(12) -0.0061(12)
C10 0.0218(12) 0.0293(13) 0.0274(14) -0.0086(10) -0.0065(10) -0.0031(11)
C11 0.0272(13) 0.0293(13) 0.0306(15) -0.0101(11) -0.0070(11) -0.0014(11)
C12 0.0229(13) 0.0348(14) 0.0327(15) -0.0119(11) -0.0047(11) -0.0074(12)
C13 0.0263(14) 0.0403(16) 0.057(2) -0.0014(12) -0.0196(13) -0.0155(14)
C14 0.0374(16) 0.0265(14) 0.066(2) -0.0041(12) -0.0248(15) -0.0086(14)
C15 0.0319(14) 0.0308(14) 0.0411(17) -0.0140(11) -0.0153(12) -0.0005(12)
C16 0.0280(14) 0.0481(18) 0.0336(17) -0.0178(13) -0.0033(12) -0.0092(14)
C17 0.0252(14) 0.0390(16) 0.0398(17) -0.0017(12) -0.0014(12) 0.0022(13)
C18 0.0336(15) 0.0297(14) 0.0442(18) 0.0028(12) -0.0080(13) -0.0017(13)
C19 0.0366(15) 0.0257(13) 0.0286(15) -0.0110(11) -0.0107(12) -0.0006(11)
C20 0.0293(14) 0.0324(14) 0.0305(16) -0.0067(11) -0.0015(11) -0.0024(12)
C21 0.0265(13) 0.0263(13) 0.0326(15) -0.0026(11) -0.0077(11) -0.0057(11)
C22 0.0485(17) 0.0281(14) 0.0366(17) -0.0130(12) -0.0136(14) 0.0026(12)
C23 0.0577(19) 0.0420(17) 0.0397(18) -0.0227(14) -0.0202(15) 0.0064(14)
C24 0.0532(18) 0.0361(16) 0.0382(17) -0.0174(13) -0.0174(14) 0.0026(13)
C25 0.0394(15) 0.0286(14) 0.0322(16) -0.0152(12) -0.0101(13) 0.0048(12)
C26 0.0442(16) 0.0283(14) 0.0329(17) -0.0087(12) -0.0041(13) -0.0044(12)
C27 0.0330(15) 0.0267(14) 0.0395(18) -0.0029(11) -0.0074(13) -0.0028(12)
C28 0.0432(17) 0.0393(16) 0.0323(17) 0.0062(13) -0.0055(13) -0.0046(13)
C29 0.0401(17) 0.0405(17) 0.0426(19) 0.0050(13) -0.0113(14) 0.0006(14)

loop_
_atom_type_symbol
_atom_type_description
_atom_type_scat_dispersion_real
_atom_type_scat_dispersion_imag
_atom_type_scat_source
C C 0.0033 0.0016 'International Tables Vol C Tables 4.2.6.8 and 6.1.1.4'
H H 0.0000 0.0000 'International Tables Vol C Tables 4.2.6.8 and 6.1.1.4'
N N 0.0061 0.0033 'International Tables Vol C Tables 4.2.6.8 and 6.1.1.4'
O O 0.0106 0.0060 'International Tables Vol C Tables 4.2.6.8 and 6.1.1.4'
Co Co 0.3494 0.9721 'International Tables Vol C Tables 4.2.6.8 and 6.1.1.4'

loop_
_geom_angle_atom_site_label_1
_geom_angle_atom_site_label_2
_geom_angle_atom_site_label_3
_geom_angle_site_symmetry_1
_geom_angle_site_symmetry_3
_geom_angle
_geom_angle_publ_flag
O1 Co1 O6 . . 113.69(7) yes
O1 Co1 O3 . 1_565 151.03(7) yes
O6 Co1 O3 . 1_565 95.02(7) yes
O1 Co1 N2 . 1_564 91.35(7) yes
O6 Co1 N2 . 1_564 87.65(7) yes
O3 Co1 N2 1_565 1_564 93.69(7) yes
O1 Co1 O4 . 1_565 90.17(6) yes
O6 Co1 O4 . 1_565 156.14(7) yes
O3 Co1 O4 1_565 1_565 61.15(6) yes
N2 Co1 O4 1_564 1_565 92.41(8) yes
O1 Co1 O8 . 1_655 89.58(7) yes
O6 Co1 O8 . 1_655 80.86(6) yes
O3 Co1 O8 1_565 1_655 91.36(7) yes
N2 Co1 O8 1_564 1_655 167.81(7) yes
O4 Co1 O8 1_565 1_655 99.74(7) yes
O1 Co1 C8 . 1_565 120.49(8) ?
O6 Co1 C8 . 1_565 125.71(8) ?
O3 Co1 C8 1_565 1_565 30.69(7) ?
N2 Co1 C8 1_564 1_565 94.06(8) ?
O4 Co1 C8 1_565 1_565 30.47(7) ?
O8 Co1 C8 1_655 1_565 95.93(7) ?
O2 Co2 O5 . . 106.63(8) yes
O2 Co2 N1 . . 92.31(8) yes
O5 Co2 N1 . . 98.57(7) yes
O2 Co2 O8 . 1_655 106.80(7) yes
O5 Co2 O8 . 1_655 100.11(7) yes
N1 Co2 O8 . 1_655 148.00(8) yes
O2 Co2 O7 . 1_655 94.08(8) yes
O5 Co2 O7 . 1_655 154.82(8) yes
N1 Co2 O7 . 1_655 94.67(7) yes
O8 Co2 O7 1_655 1_655 59.32(7) yes
C1 O1 Co1 . . 129.32(16) ?
C1 O2 Co2 . . 128.46(16) ?
C8 O3 Co1 . 1_545 90.33(14) ?
C8 O4 Co1 . 1_545 88.07(15) ?
C9 O5 Co2 . . 117.62(16) ?
C9 O6 Co1 . . 149.34(17) ?
C16 O7 Co2 . 1_455 84.13(15) ?
C16 O8 Co2 . 1_455 96.22(16) ?
C16 O8 Co1 . 1_455 125.14(16) ?
Co2 O8 Co1 1_455 1_455 98.83(7) ?
C21 N1 C17 . . 116.8(2) ?
C21 N1 Co2 . . 122.43(16) ?
C17 N1 Co2 . . 120.33(17) ?
C27 N2 C28 . . 116.7(2) ?
C27 N2 Co1 . 1_546 124.54(17) ?
C28 N2 Co1 . 1_546 118.67(18) ?
O1 C1 O2 . . 125.2(2) ?
O1 C1 C2 . . 118.1(2) ?
O2 C1 C2 . . 116.7(2) ?
C3 C2 C7 . . 119.6(2) ?
C3 C2 C1 . . 121.1(2) ?
C7 C2 C1 . . 119.2(2) ?
C2 C3 C4 . . 120.0(2) ?
C2 C3 H3A . . 120.0 ?
C4 C3 H3A . . 120.0 ?
C5 C4 C3 . . 120.2(3) ?
C5 C4 H4A . . 119.9 ?
C3 C4 H4A . . 119.9 ?
C4 C5 C6 . . 120.2(2) ?
C4 C5 H5A . . 119.9 ?
C6 C5 H5A . . 119.9 ?
C5 C6 C7 . . 119.5(2) ?
C5 C6 C8 . . 120.8(2) ?
C7 C6 C8 . . 119.6(2) ?
C2 C7 C6 . . 120.5(2) ?
C2 C7 H7A . . 119.7 ?
C6 C7 H7A . . 119.7 ?
O4 C8 O3 . . 120.4(2) ?
O4 C8 C6 . . 120.1(2) ?
O3 C8 C6 . . 119.5(2) ?
O4 C8 Co1 . 1_545 61.46(13) ?
O3 C8 Co1 . 1_545 58.97(12) ?
C6 C8 Co1 . 1_545 176.4(2) ?
O6 C9 O5 . . 125.7(2) ?
O6 C9 C10 . . 116.8(2) ?
O5 C9 C10 . . 117.5(2) ?
C15 C10 C11 . . 118.8(2) ?
C15 C10 C9 . . 119.5(2) ?
C11 C10 C9 . . 121.7(2) ?
C12 C11 C10 . . 120.5(2) ?
C12 C11 H11A . . 119.7 ?
C10 C11 H11A . . 119.7 ?
C11 C12 C13 . . 119.4(2) ?
C11 C12 C16 . . 120.2(2) ?
C13 C12 C16 . . 120.4(2) ?
C14 C13 C12 . . 120.3(2) ?
C14 C13 H13A . . 119.9 ?
C12 C13 H13A . . 119.9 ?
C15 C14 C13 . . 119.9(2) ?
C15 C14 H14A . . 120.1 ?
C13 C14 H14A . . 120.1 ?
C14 C15 C10 . . 120.7(2) ?
C14 C15 H15A . . 119.7 ?
C10 C15 H15A . . 119.7 ?
O7 C16 O8 . . 120.1(2) ?
O7 C16 C12 . . 122.3(2) ?
O8 C16 C12 . . 117.6(2) ?
N1 C17 C18 . . 123.2(2) ?
N1 C17 H17A . . 118.4 ?
C18 C17 H17A . . 118.4 ?
C17 C18 C19 . . 120.1(2) ?
C17 C18 H18A . . 120.0 ?
C19 C18 H18A . . 120.0 ?
C20 C19 C18 . . 116.3(2) ?
C20 C19 C22 . . 120.4(2) ?
C18 C19 C22 . . 123.2(2) ?
C21 C20 C19 . . 120.5(2) ?
C21 C20 H20A . . 119.7 ?
C19 C20 H20A . . 119.7 ?
N1 C21 C20 . . 123.1(2) ?
N1 C21 H21A . . 118.5 ?
C20 C21 H21A . . 118.5 ?
C19 C22 C23 . . 115.4(2) ?
C19 C22 H22A . . 108.4 ?
C23 C22 H22A . . 108.4 ?
C19 C22 H22B . . 108.4 ?
C23 C22 H22B . . 108.4 ?
H22A C22 H22B . . 107.5 ?
C22 C23 C24 . . 111.4(2) ?
C22 C23 H23A . . 109.3 ?
C24 C23 H23A . . 109.3 ?
C22 C23 H23B . . 109.3 ?
C24 C23 H23B . . 109.3 ?
H23A C23 H23B . . 108.0 ?
C25 C24 C23 . . 114.1(2) ?
C25 C24 H24A . . 108.7 ?
C23 C24 H24A . . 108.7 ?
C25 C24 H24B . . 108.7 ?
C23 C24 H24B . . 108.7 ?
H24A C24 H24B . . 107.6 ?
C26 C25 C29 . . 115.7(2) ?
C26 C25 C24 . . 122.8(3) ?
C29 C25 C24 . . 121.4(2) ?
C25 C26 C27 . . 121.0(2) ?
C25 C26 H26A . . 119.5 ?
C27 C26 H26A . . 119.5 ?
N2 C27 C26 . . 122.8(2) ?
N2 C27 H27A . . 118.6 ?
C26 C27 H27A . . 118.6 ?
N2 C28 C29 . . 122.6(3) ?
N2 C28 H28A . . 118.7 ?
C29 C28 H28A . . 118.7 ?
C28 C29 C25 . . 121.2(2) ?
C28 C29 H29A . . 119.4 ?
C25 C29 H29A . . 119.4 ?

loop_
_geom_bond_atom_site_label_1
_geom_bond_atom_site_label_2
_geom_bond_site_symmetry_2
_geom_bond_distance
_geom_bond_publ_flag
Co1 O1 . 2.0283(16) yes
Co1 O6 . 2.0371(16) yes
Co1 O3 1_565 2.1202(16) yes
Co1 N2 1_564 2.125(2) yes
Co1 O4 1_565 2.1747(17) yes
Co1 O8 1_655 2.355(2) yes
Co2 O2 . 1.9884(18) yes
Co2 O5 . 2.0036(16) yes
Co2 N1 . 2.038(2) yes
Co2 O8 1_655 2.0476(17) yes
Co2 O7 1_655 2.3408(18) yes
O1 C1 . 1.257(3) ?
O2 C1 . 1.253(3) ?
O3 C8 . 1.263(3) ?
O3 Co1 1_545 2.1202(16) ?
O4 C8 . 1.255(3) ?
O4 Co1 1_545 2.1747(17) ?
O5 C9 . 1.263(3) ?
O6 C9 . 1.247(3) ?
O7 C16 . 1.237(3) ?
O7 Co2 1_455 2.3408(18) ?
O8 C16 . 1.286(3) ?
O8 Co2 1_455 2.0476(17) ?
O8 Co1 1_455 2.355(2) ?
N1 C21 . 1.337(3) ?
N1 C17 . 1.347(3) ?
N2 C27 . 1.340(3) ?
N2 C28 . 1.345(3) ?
N2 Co1 1_546 2.125(2) ?
C1 C2 . 1.506(3) ?
C2 C3 . 1.380(3) ?
C2 C7 . 1.385(3) ?
C3 C4 . 1.390(3) ?
C3 H3A . 0.9300 ?
C4 C5 . 1.381(3) ?
C4 H4A . 0.9300 ?
C5 C6 . 1.382(3) ?
C5 H5A . 0.9300 ?
C6 C7 . 1.391(3) ?
C6 C8 . 1.497(3) ?
C7 H7A . 0.9300 ?
C8 Co1 1_545 2.474(2) ?
C9 C10 . 1.498(3) ?
C10 C15 . 1.391(3) ?
C10 C11 . 1.390(3) ?
C11 C12 . 1.383(3) ?
C11 H11A . 0.9300 ?
C12 C13 . 1.383(3) ?
C12 C16 . 1.498(3) ?
C13 C14 . 1.382(3) ?
C13 H13A . 0.9300 ?
C14 C15 . 1.371(3) ?
C14 H14A . 0.9300 ?
C15 H15A . 0.9300 ?
C17 C18 . 1.367(3) ?
C17 H17A . 0.9300 ?
C18 C19 . 1.391(3) ?
C18 H18A . 0.9300 ?
C19 C20 . 1.387(3) ?
C19 C22 . 1.499(3) ?
C20 C21 . 1.368(3) ?
C20 H20A . 0.9300 ?
C21 H21A . 0.9300 ?
C22 C23 . 1.511(4) ?
C22 H22A . 0.9700 ?
C22 H22B . 0.9700 ?
C23 C24 . 1.533(3) ?
C23 H23A . 0.9700 ?
C23 H23B . 0.9700 ?
C24 C25 . 1.501(4) ?
C24 H24A . 0.9700 ?
C24 H24B . 0.9700 ?
C25 C26 . 1.373(3) ?
C25 C29 . 1.386(4) ?
C26 C27 . 1.373(4) ?
C26 H26A . 0.9300 ?
C27 H27A . 0.9300 ?
C28 C29 . 1.365(4) ?
C28 H28A . 0.9300 ?
C29 H29A . 0.9300 ?
